data_8104598
loop_
_publ_author_name
'Lo, Kong Mun'
'Lee, See Mun'
'Tiekink, Edward R. T.'

_publ_section_title
;
 Crystal structure of dichlorido-bis(4-chlorophenyl-\kC
 1)(2,2&#x2032;-bipyridyl-\k 2 N,N&#x2032;)tin(IV), C22H16Cl4N2Sn
;
_journal_issue 6
_journal_name_full 'Zeitschrift f\"ur Kristallographie - New Crystal Structures'
_journal_page_first 1327
_journal_page_last 1329
_journal_paper_doi 10.1515/ncrs-2021-0326
_journal_volume 236
_journal_year 2021
_chemical_formula_moiety 'C22 H16 Cl4 N2 Sn'
_chemical_formula_sum 'C22 H16 Cl4 N2 Sn'
_chemical_formula_weight 568.86
_space_group_crystal_system monoclinic
_space_group_IT_number 14
_space_group_name_Hall '-P 2yn'
_space_group_name_H-M_alt 'P 1 21/n 1'
_atom_sites_solution_hydrogens geom
_atom_sites_solution_primary direct
_atom_sites_solution_secondary difmap
_cell_angle_alpha 90
_cell_angle_beta 92.8460(10)
_cell_angle_gamma 90
_cell_formula_units_Z 4
_cell_length_a 10.03930(10)
_cell_length_b 14.4490(2)
_cell_length_c 14.1502(2)
_cell_measurement_reflns_used 18808
_cell_measurement_temperature 100(2)
_cell_measurement_theta_max 76.3320
_cell_measurement_theta_min 4.3280
_cell_volume 2050.07(5)
_computing_cell_refinement 'CrysAlisPro [1]'
_computing_data_collection 'CrysAlisPro [1]'
_computing_data_reduction 'CrysAlisPro [1]'
_computing_molecular_graphics 'ORTEP-3 for Windows [4]'
_computing_publication_material 'SHELXL-2018/3 [3]'
_computing_structure_refinement 'SHELXL-2018/3 [3]'
_computing_structure_solution 'SHELXT 2014/5 [2]'
_diffrn_ambient_environment N~2~
_diffrn_ambient_temperature 100(2)
_diffrn_detector 'CCD plate'
_diffrn_detector_area_resol_mean 5.2558
_diffrn_detector_type AtlasS2
_diffrn_measured_fraction_theta_full 0.998
_diffrn_measured_fraction_theta_max 0.998
_diffrn_measurement_device 'four-circle diffractometer'
_diffrn_measurement_device_type 'XtaLAB Synergy, Dualflex, AtlasS2'
_diffrn_measurement_method '\w scans'
_diffrn_radiation_type CuK\a
_diffrn_radiation_wavelength 1.54184
_diffrn_reflns_av_R_equivalents 0.0359
_diffrn_reflns_av_unetI/netI 0.0198
_diffrn_reflns_Laue_measured_fraction_full 0.998
_diffrn_reflns_Laue_measured_fraction_max 0.998
_diffrn_reflns_limit_h_max 11
_diffrn_reflns_limit_h_min -11
_diffrn_reflns_limit_k_max 16
_diffrn_reflns_limit_k_min -17
_diffrn_reflns_limit_l_max 16
_diffrn_reflns_limit_l_min -16
_diffrn_reflns_number 25880
_diffrn_reflns_point_group_measured_fraction_full 0.998
_diffrn_reflns_point_group_measured_fraction_max 0.998
_diffrn_reflns_theta_full 67.074
_diffrn_reflns_theta_max 67.074
_diffrn_reflns_theta_min 4.376
_exptl_absorpt_coefficient_mu 14.808
_exptl_absorpt_correction_T_max 1.000
_exptl_absorpt_correction_T_min 0.808
_exptl_absorpt_correction_type gaussian
_exptl_absorpt_process_details
;
CrysAlisPro [1]
;
_exptl_crystal_colour colourless
_exptl_crystal_density_diffrn 1.843
_exptl_crystal_description prism
_exptl_crystal_F_000 1120
_exptl_crystal_size_max 0.133
_exptl_crystal_size_mid 0.100
_exptl_crystal_size_min 0.056
_refine_diff_density_max 0.577
_refine_diff_density_min -0.662
_refine_diff_density_rms 0.097
_refine_ls_extinction_coef .
_refine_ls_extinction_method none
_refine_ls_goodness_of_fit_ref 1.024
_refine_ls_hydrogen_treatment constr
_refine_ls_matrix_type full
_refine_ls_number_parameters 262
_refine_ls_number_reflns 3647
_refine_ls_number_restraints 0
_refine_ls_restrained_S_all 1.024
_refine_ls_R_factor_all 0.0234
_refine_ls_R_factor_gt 0.0224
_refine_ls_shift/su_max 0.001
_refine_ls_shift/su_mean 0.000
_refine_ls_structure_factor_coef Fsqd
_refine_ls_weighting_details 'w=1/[\s^2^(Fo^2^)+(0.0273P)^2^+4.4587P] where P=(Fo^2^+2Fc^2^)/3'
_refine_ls_weighting_scheme calc
_refine_ls_wR_factor_gt 0.0584
_refine_ls_wR_factor_ref 0.0590
_reflns_Friedel_coverage 0.000
_reflns_Friedel_fraction_full .
_reflns_Friedel_fraction_max .
_reflns_number_gt 3497
_reflns_number_total 3647
_reflns_threshold_expression 'I > 2\s(I)'
_cod_data_source_file suppl_j_ncrs-2021-0326_suppl.cif
_cod_data_source_block shelx
_cod_original_sg_symbol_H-M 'P 21/n'
_cod_database_code 8104598
_shelx_space_group_comment
;
The symmetry employed for this shelxl refinement is uniquely defined
by the following loop, which should always be used as a source of
symmetry information in preference to the above space-group names.
They are only intended as comments.
;
_shelx_estimated_absorpt_t_min 0.243
_shelx_estimated_absorpt_t_max 0.491

loop_
_space_group_symop_operation_xyz
'x, y, z'
'-x+1/2, y+1/2, -z+1/2'
'-x, -y, -z'
'x-1/2, -y-1/2, z-1/2'

loop_
_atom_site_label
_atom_site_type_symbol
_atom_site_fract_x
_atom_site_fract_y
_atom_site_fract_z
_atom_site_U_iso_or_equiv
_atom_site_adp_type
_atom_site_occupancy
_atom_site_site_symmetry_order
_atom_site_calc_flag
_atom_site_refinement_flags_posn
_atom_site_refinement_flags_adp
_atom_site_refinement_flags_occupancy
_atom_site_disorder_assembly
_atom_site_disorder_group
Sn Sn 0.48922(2) 0.34213(2) 0.34646(2) 0.00959(7) Uani 1 1 d . . . . .
Cl1 Cl 0.35554(6) 0.44407(4) 0.44585(4) 0.01527(14) Uani 1 1 d . . . . .
Cl2 Cl 0.73368(6) 0.36947(5) 0.38890(4) 0.01501(14) Uani 1 1 d . . . . .
Cl3 Cl 0.49888(7) 0.66403(5) 0.00763(5) 0.01858(15) Uani 1 1 d . . . . .
Cl4 Cl 0.48966(7) 0.00721(5) 0.67177(5) 0.01939(15) Uani 1 1 d . . . . .
N1 N 0.5352(2) 0.22738(16) 0.23146(15) 0.0120(5) Uani 1 1 d . . . . .
N2 N 0.2884(2) 0.28155(16) 0.27707(15) 0.0114(4) Uani 1 1 d . . . . .
C1 C 0.4930(3) 0.44484(19) 0.23635(18) 0.0117(5) Uani 1 1 d . . . . .
C2 C 0.3745(3) 0.48319(19) 0.19884(18) 0.0135(5) Uani 1 1 d . . . . .
H2 H 0.292026 0.463369 0.222010 0.016 Uiso 1 1 calc R U . . .
C3 C 0.3748(3) 0.5503(2) 0.12777(18) 0.0144(6) Uani 1 1 d . . . . .
H3 H 0.293527 0.575887 0.102478 0.017 Uiso 1 1 calc R U . . .
C4 C 0.4957(3) 0.57877(19) 0.09485(18) 0.0145(6) Uani 1 1 d . . . . .
C5 C 0.6149(3) 0.5425(2) 0.13087(19) 0.0162(6) Uani 1 1 d . . . . .
H5 H 0.697138 0.563035 0.107763 0.019 Uiso 1 1 calc R U . . .
C6 C 0.6131(3) 0.4756(2) 0.20149(19) 0.0142(6) Uani 1 1 d . . . . .
H6 H 0.694846 0.450346 0.226428 0.017 Uiso 1 1 calc R U . . .
C7 C 0.4888(3) 0.23218(19) 0.44930(18) 0.0125(5) Uani 1 1 d . . . . .
C8 C 0.6047(3) 0.1833(2) 0.47377(19) 0.0152(6) Uani 1 1 d . . . . .
H8 H 0.684796 0.198237 0.444123 0.018 Uiso 1 1 calc R U . . .
C9 C 0.6055(3) 0.1131(2) 0.54082(19) 0.0158(6) Uani 1 1 d . . . . .
H9 H 0.685144 0.079962 0.557020 0.019 Uiso 1 1 calc R U . . .
C10 C 0.4880(3) 0.09214(19) 0.58364(18) 0.0142(6) Uani 1 1 d . . . . .
C11 C 0.3709(3) 0.1393(2) 0.56072(19) 0.0154(6) Uani 1 1 d . . . . .
H11 H 0.291089 0.124002 0.590499 0.019 Uiso 1 1 calc R U . . .
C12 C 0.3720(3) 0.2093(2) 0.49344(19) 0.0144(6) Uani 1 1 d . . . . .
H12 H 0.292007 0.242092 0.477280 0.017 Uiso 1 1 calc R U . . .
C13 C 0.6593(3) 0.2006(2) 0.21367(19) 0.0159(6) Uani 1 1 d . . . . .
H13 H 0.732261 0.228985 0.247745 0.019 Uiso 1 1 calc R U . . .
C14 C 0.6852(3) 0.1330(2) 0.1473(2) 0.0189(6) Uani 1 1 d . . . . .
H14 H 0.774118 0.114378 0.137105 0.023 Uiso 1 1 calc R U . . .
C15 C 0.5790(3) 0.0933(2) 0.0965(2) 0.0203(6) Uani 1 1 d . . . . .
H15 H 0.593860 0.047696 0.049885 0.024 Uiso 1 1 calc R U . . .
C16 C 0.4506(3) 0.1207(2) 0.1143(2) 0.0180(6) Uani 1 1 d . . . . .
H16 H 0.376438 0.094166 0.079883 0.022 Uiso 1 1 calc R U . . .
C17 C 0.4312(3) 0.1878(2) 0.18311(18) 0.0127(5) Uani 1 1 d . . . . .
C18 C 0.2954(3) 0.21638(19) 0.20850(18) 0.0129(5) Uani 1 1 d . . . . .
C19 C 0.1812(3) 0.1775(2) 0.1660(2) 0.0170(6) Uani 1 1 d . . . . .
H19 H 0.187879 0.132879 0.117149 0.020 Uiso 1 1 calc R U . . .
C20 C 0.0579(3) 0.2040(2) 0.1951(2) 0.0196(6) Uani 1 1 d . . . . .
H20 H -0.020962 0.177475 0.166768 0.024 Uiso 1 1 calc R U . . .
C21 C 0.0498(3) 0.2694(2) 0.2659(2) 0.0182(6) Uani 1 1 d . . . . .
H21 H -0.034149 0.288067 0.287551 0.022 Uiso 1 1 calc R U . . .
C22 C 0.1674(3) 0.3069(2) 0.30448(19) 0.0152(6) Uani 1 1 d . . . . .
H22 H 0.162202 0.352600 0.352434 0.018 Uiso 1 1 calc R U . . .

loop_
_atom_site_aniso_label
_atom_site_aniso_U_11
_atom_site_aniso_U_22
_atom_site_aniso_U_33
_atom_site_aniso_U_23
_atom_site_aniso_U_13
_atom_site_aniso_U_12
Sn 0.00997(10) 0.01004(11) 0.00875(10) 0.00024(6) 0.00024(6) -0.00013(6)
Cl1 0.0176(3) 0.0140(3) 0.0146(3) -0.0014(2) 0.0044(2) 0.0016(2)
Cl2 0.0122(3) 0.0171(3) 0.0154(3) 0.0008(2) -0.0025(2) -0.0021(2)
Cl3 0.0230(3) 0.0172(3) 0.0156(3) 0.0061(3) 0.0010(3) -0.0013(3)
Cl4 0.0245(4) 0.0158(3) 0.0175(3) 0.0061(3) -0.0022(3) -0.0024(3)
N1 0.0138(11) 0.0133(12) 0.0090(10) -0.0003(9) 0.0016(8) 0.0002(9)
N2 0.0131(11) 0.0103(11) 0.0107(10) 0.0041(9) 0.0012(8) 0.0011(9)
C1 0.0155(13) 0.0101(13) 0.0096(12) -0.0025(10) 0.0018(10) -0.0019(11)
C2 0.0140(13) 0.0137(14) 0.0129(12) 0.0001(11) 0.0001(10) -0.0028(11)
C3 0.0162(14) 0.0145(14) 0.0122(12) -0.0006(11) -0.0020(10) 0.0000(11)
C4 0.0234(15) 0.0105(13) 0.0097(12) -0.0007(11) 0.0013(10) -0.0023(11)
C5 0.0158(14) 0.0187(15) 0.0144(13) -0.0002(11) 0.0043(11) -0.0033(11)
C6 0.0135(13) 0.0164(14) 0.0126(12) 0.0003(11) 0.0006(10) -0.0003(11)
C7 0.0157(13) 0.0117(13) 0.0100(12) -0.0010(10) 0.0000(10) -0.0014(11)
C8 0.0156(14) 0.0166(14) 0.0136(13) -0.0020(11) 0.0032(10) 0.0008(11)
C9 0.0178(14) 0.0143(14) 0.0152(13) -0.0004(11) -0.0003(11) 0.0037(11)
C10 0.0228(14) 0.0096(13) 0.0098(12) 0.0009(10) -0.0017(11) -0.0020(11)
C11 0.0152(14) 0.0162(14) 0.0149(13) 0.0013(11) 0.0004(11) -0.0036(11)
C12 0.0131(13) 0.0144(14) 0.0152(13) -0.0017(11) -0.0035(10) -0.0008(11)
C13 0.0133(13) 0.0188(15) 0.0155(13) 0.0000(11) 0.0001(10) -0.0016(11)
C14 0.0171(14) 0.0222(15) 0.0178(14) -0.0019(12) 0.0045(11) 0.0011(12)
C15 0.0248(16) 0.0203(16) 0.0161(13) -0.0063(12) 0.0035(12) 0.0006(13)
C16 0.0194(15) 0.0182(15) 0.0161(13) -0.0012(12) -0.0020(11) -0.0018(12)
C17 0.0152(13) 0.0129(13) 0.0100(12) 0.0025(11) -0.0003(10) -0.0010(11)
C18 0.0157(13) 0.0107(13) 0.0122(12) 0.0037(10) -0.0007(10) -0.0008(11)
C19 0.0190(15) 0.0151(14) 0.0164(13) 0.0009(11) -0.0048(11) -0.0017(12)
C20 0.0145(14) 0.0204(15) 0.0234(15) 0.0070(12) -0.0060(11) -0.0044(12)
C21 0.0128(13) 0.0201(15) 0.0218(14) 0.0085(12) 0.0006(11) 0.0001(11)
C22 0.0145(13) 0.0160(14) 0.0152(13) 0.0042(11) 0.0013(10) 0.0020(11)

loop_
_atom_type_symbol
_atom_type_description
_atom_type_scat_dispersion_real
_atom_type_scat_dispersion_imag
_atom_type_scat_source
C C 0.0181 0.0091 'International Tables Vol C Tables 4.2.6.8 and 6.1.1.4'
H H 0.0000 0.0000 'International Tables Vol C Tables 4.2.6.8 and 6.1.1.4'
Cl Cl 0.3639 0.7018 'International Tables Vol C Tables 4.2.6.8 and 6.1.1.4'
N N 0.0311 0.0180 'International Tables Vol C Tables 4.2.6.8 and 6.1.1.4'
Sn Sn 0.0259 5.4591 'International Tables Vol C Tables 4.2.6.8 and 6.1.1.4'

loop_
_geom_angle_atom_site_label_1
_geom_angle_atom_site_label_2
_geom_angle_atom_site_label_3
_geom_angle
_geom_angle_site_symmetry_1
_geom_angle_site_symmetry_3
C1 Sn C7 175.97(10) . .
C1 Sn N2 89.99(9) . .
C7 Sn N2 88.69(9) . .
C1 Sn N1 88.54(9) . .
C7 Sn N1 87.43(9) . .
N2 Sn N1 69.47(8) . .
C1 Sn Cl1 91.74(7) . .
C7 Sn Cl1 92.04(7) . .
N2 Sn Cl1 88.91(6) . .
N1 Sn Cl1 158.38(6) . .
C1 Sn Cl2 90.72(7) . .
C7 Sn Cl2 89.39(7) . .
N2 Sn Cl2 162.43(6) . .
N1 Sn Cl2 93.00(6) . .
Cl1 Sn Cl2 108.61(2) . .
C13 N1 C17 119.1(2) . .
C13 N1 Sn 122.82(18) . .
C17 N1 Sn 118.07(18) . .
C22 N2 C18 118.4(2) . .
C22 N2 Sn 122.89(18) . .
C18 N2 Sn 118.70(17) . .
C2 C1 C6 118.3(2) . .
C2 C1 Sn 120.31(19) . .
C6 C1 Sn 121.4(2) . .
C3 C2 C1 121.2(3) . .
C3 C2 H2 119.4 . .
C1 C2 H2 119.4 . .
C4 C3 C2 118.8(3) . .
C4 C3 H3 120.6 . .
C2 C3 H3 120.6 . .
C5 C4 C3 121.4(3) . .
C5 C4 Cl3 118.9(2) . .
C3 C4 Cl3 119.7(2) . .
C4 C5 C6 119.1(3) . .
C4 C5 H5 120.4 . .
C6 C5 H5 120.4 . .
C5 C6 C1 121.1(3) . .
C5 C6 H6 119.4 . .
C1 C6 H6 119.4 . .
C8 C7 C12 118.7(3) . .
C8 C7 Sn 120.9(2) . .
C12 C7 Sn 120.5(2) . .
C7 C8 C9 121.2(3) . .
C7 C8 H8 119.4 . .
C9 C8 H8 119.4 . .
C10 C9 C8 118.8(3) . .
C10 C9 H9 120.6 . .
C8 C9 H9 120.6 . .
C9 C10 C11 121.5(3) . .
C9 C10 Cl4 119.1(2) . .
C11 C10 Cl4 119.4(2) . .
C10 C11 C12 119.0(3) . .
C10 C11 H11 120.5 . .
C12 C11 H11 120.5 . .
C11 C12 C7 120.9(3) . .
C11 C12 H12 119.5 . .
C7 C12 H12 119.5 . .
N1 C13 C14 122.5(3) . .
N1 C13 H13 118.7 . .
C14 C13 H13 118.7 . .
C15 C14 C13 118.5(3) . .
C15 C14 H14 120.7 . .
C13 C14 H14 120.7 . .
C16 C15 C14 119.3(3) . .
C16 C15 H15 120.3 . .
C14 C15 H15 120.3 . .
C15 C16 C17 119.3(3) . .
C15 C16 H16 120.3 . .
C17 C16 H16 120.3 . .
N1 C17 C16 121.2(3) . .
N1 C17 C18 117.2(2) . .
C16 C17 C18 121.6(2) . .
N2 C18 C19 121.4(3) . .
N2 C18 C17 116.5(2) . .
C19 C18 C17 122.1(3) . .
C20 C19 C18 119.6(3) . .
C20 C19 H19 120.2 . .
C18 C19 H19 120.2 . .
C21 C20 C19 119.5(3) . .
C21 C20 H20 120.2 . .
C19 C20 H20 120.2 . .
C20 C21 C22 118.2(3) . .
C20 C21 H21 120.9 . .
C22 C21 H21 120.9 . .
N2 C22 C21 122.9(3) . .
N2 C22 H22 118.5 . .
C21 C22 H22 118.5 . .

loop_
_geom_bond_atom_site_label_1
_geom_bond_atom_site_label_2
_geom_bond_distance
_geom_bond_site_symmetry_2
Sn C1 2.153(3) .
Sn C7 2.155(3) .
Sn N2 2.366(2) .
Sn N1 2.384(2) .
Sn Cl1 2.4772(6) .
Sn Cl2 2.5285(6) .
Cl3 C4 1.745(3) .
Cl4 C10 1.749(3) .
N1 C13 1.340(4) .
N1 C17 1.347(4) .
N2 C22 1.344(4) .
N2 C18 1.356(4) .
C1 C2 1.393(4) .
C1 C6 1.398(4) .
C2 C3 1.397(4) .
C2 H2 0.9500 .
C3 C4 1.384(4) .
C3 H3 0.9500 .
C4 C5 1.380(4) .
C5 C6 1.392(4) .
C5 H5 0.9500 .
C6 H6 0.9500 .
C7 C8 1.390(4) .
C7 C12 1.396(4) .
C8 C9 1.389(4) .
C8 H8 0.9500 .
C9 C10 1.386(4) .
C9 H9 0.9500 .
C10 C11 1.383(4) .
C11 C12 1.390(4) .
C11 H11 0.9500 .
C12 H12 0.9500 .
C13 C14 1.389(4) .
C13 H13 0.9500 .
C14 C15 1.381(4) .
C14 H14 0.9500 .
C15 C16 1.383(4) .
C15 H15 0.9500 .
C16 C17 1.395(4) .
C16 H16 0.9500 .
C17 C18 1.486(4) .
C18 C19 1.387(4) .
C19 C20 1.378(4) .
C19 H19 0.9500 .
C20 C21 1.382(5) .
C20 H20 0.9500 .
C21 C22 1.386(4) .
C21 H21 0.9500 .
C22 H22 0.9500 .

loop_
_geom_torsion_atom_site_label_1
_geom_torsion_atom_site_label_2
_geom_torsion_atom_site_label_3
_geom_torsion_atom_site_label_4
_geom_torsion
_geom_torsion_site_symmetry_1
_geom_torsion_site_symmetry_2
_geom_torsion_site_symmetry_3
_geom_torsion_site_symmetry_4
C6 C1 C2 C3 0.4(4) . . . .
Sn C1 C2 C3 179.6(2) . . . .
C1 C2 C3 C4 -0.2(4) . . . .
C2 C3 C4 C5 -0.2(4) . . . .
C2 C3 C4 Cl3 -178.8(2) . . . .
C3 C4 C5 C6 0.3(4) . . . .
Cl3 C4 C5 C6 179.0(2) . . . .
C4 C5 C6 C1 -0.1(4) . . . .
C2 C1 C6 C5 -0.2(4) . . . .
Sn C1 C6 C5 -179.5(2) . . . .
C12 C7 C8 C9 -0.1(4) . . . .
Sn C7 C8 C9 179.2(2) . . . .
C7 C8 C9 C10 -0.1(4) . . . .
C8 C9 C10 C11 0.3(4) . . . .
C8 C9 C10 Cl4 -177.3(2) . . . .
C9 C10 C11 C12 -0.2(4) . . . .
Cl4 C10 C11 C12 177.3(2) . . . .
C10 C11 C12 C7 0.0(4) . . . .
C8 C7 C12 C11 0.1(4) . . . .
Sn C7 C12 C11 -179.2(2) . . . .
C17 N1 C13 C14 -0.3(4) . . . .
Sn N1 C13 C14 179.3(2) . . . .
N1 C13 C14 C15 1.4(4) . . . .
C13 C14 C15 C16 -1.1(4) . . . .
C14 C15 C16 C17 0.0(4) . . . .
C13 N1 C17 C16 -0.9(4) . . . .
Sn N1 C17 C16 179.5(2) . . . .
C13 N1 C17 C18 177.1(2) . . . .
Sn N1 C17 C18 -2.5(3) . . . .
C15 C16 C17 N1 1.1(4) . . . .
C15 C16 C17 C18 -176.8(3) . . . .
C22 N2 C18 C19 1.1(4) . . . .
Sn N2 C18 C19 179.2(2) . . . .
C22 N2 C18 C17 -177.7(2) . . . .
Sn N2 C18 C17 0.5(3) . . . .
N1 C17 C18 N2 1.4(4) . . . .
C16 C17 C18 N2 179.4(2) . . . .
N1 C17 C18 C19 -177.4(2) . . . .
C16 C17 C18 C19 0.6(4) . . . .
N2 C18 C19 C20 -1.3(4) . . . .
C17 C18 C19 C20 177.3(3) . . . .
C18 C19 C20 C21 0.4(4) . . . .
C19 C20 C21 C22 0.7(4) . . . .
C18 N2 C22 C21 0.1(4) . . . .
Sn N2 C22 C21 -177.9(2) . . . .
C20 C21 C22 N2 -1.0(4) . . . .
